data_7217178
loop_
_publ_author_name
'Periana, Roy Anthony'
'Gunsalus, Niles'
'Hashiguchi, Brian'
'Bischof, Steven Michael'
'Yousufuddin, Muhammed'
'Lokare, Kapil S.'

_publ_section_title
;
 Iridium(III) Catalyzed Trifluoroacetoxylation of Aromatic Hydrocarbons
;
_journal_name_full 'RSC Advances'
_journal_paper_doi 10.1039/C4RA06251E
_journal_year 2014
_chemical_formula_sum 'C24 H20 F3 Ir N2 O2'
_chemical_formula_weight 617.62
_chemical_name_systematic
; 
 ? 
;
_space_group_IT_number 2
_symmetry_cell_setting triclinic
_symmetry_space_group_name_Hall '-P 1'
_symmetry_space_group_name_H-M 'P -1'
_atom_sites_solution_hydrogens geom
_atom_sites_solution_primary direct
_atom_sites_solution_secondary difmap
_audit_creation_method SHELXL-97
_cell_angle_alpha 85.562(3)
_cell_angle_beta 82.141(3)
_cell_angle_gamma 77.186(3)
_cell_formula_units_Z 2
_cell_length_a 9.394(3)
_cell_length_b 10.594(3)
_cell_length_c 11.122(3)
_cell_measurement_reflns_used 2774
_cell_measurement_temperature 296(2)
_cell_measurement_theta_max 25.91
_cell_measurement_theta_min 2.24
_cell_volume 1067.9(5)
_computing_cell_refinement 'Bruker SMART'
_computing_data_collection 'Bruker SMART'
_computing_data_reduction 'Bruker SAINT'
_computing_molecular_graphics 'Bruker SHELXTL'
_computing_publication_material 'Bruker SHELXTL'
_computing_structure_refinement 'SHELXL-97 (Sheldrick, 1997)'
_computing_structure_solution 'SHELXS-97 (Sheldrick, 1990)'
_diffrn_ambient_temperature 296(2)
_diffrn_measured_fraction_theta_full 0.986
_diffrn_measured_fraction_theta_max 0.986
_diffrn_measurement_device_type 'CCD area detector'
_diffrn_measurement_method 'phi and omega scans'
_diffrn_radiation_monochromator graphite
_diffrn_radiation_source 'fine-focus sealed tube'
_diffrn_radiation_type MoK\a
_diffrn_radiation_wavelength 0.71073
_diffrn_reflns_av_R_equivalents 0.0333
_diffrn_reflns_av_sigmaI/netI 0.0533
_diffrn_reflns_limit_h_max 12
_diffrn_reflns_limit_h_min -12
_diffrn_reflns_limit_k_max 14
_diffrn_reflns_limit_k_min -13
_diffrn_reflns_limit_l_max 14
_diffrn_reflns_limit_l_min -14
_diffrn_reflns_number 10555
_diffrn_reflns_theta_full 28.32
_diffrn_reflns_theta_max 28.32
_diffrn_reflns_theta_min 1.85
_exptl_absorpt_coefficient_mu 6.301
_exptl_absorpt_correction_T_max 0.745
_exptl_absorpt_correction_T_min 0.527
_exptl_absorpt_correction_type multi-scan
_exptl_crystal_colour orange
_exptl_crystal_density_diffrn 1.921
_exptl_crystal_density_method 'not measured'
_exptl_crystal_description plate
_exptl_crystal_F_000 596
_exptl_crystal_size_max 0.16
_exptl_crystal_size_mid 0.12
_exptl_crystal_size_min 0.02
_refine_diff_density_max 1.688
_refine_diff_density_min -0.658
_refine_diff_density_rms 0.126
_refine_ls_extinction_method none
_refine_ls_goodness_of_fit_ref 1.031
_refine_ls_hydrogen_treatment constr
_refine_ls_matrix_type full
_refine_ls_number_parameters 290
_refine_ls_number_reflns 5239
_refine_ls_number_restraints 30
_refine_ls_restrained_S_all 1.053
_refine_ls_R_factor_all 0.0700
_refine_ls_R_factor_gt 0.0468
_refine_ls_shift/su_max 0.001
_refine_ls_shift/su_mean 0.000
_refine_ls_structure_factor_coef Fsqd
_refine_ls_weighting_details 'calc w=1/[\s^2^(Fo^2^)+(0.0609P)^2^+0.0000P] where P=(Fo^2^+2Fc^2^)/3'
_refine_ls_weighting_scheme calc
_refine_ls_wR_factor_gt 0.1116
_refine_ls_wR_factor_ref 0.1223
_reflns_number_gt 3738
_reflns_number_total 5239
_reflns_threshold_expression >2sigma(I)
_cod_data_source_file c4ra06251e2.cif
_cod_data_source_block perianam
_cod_depositor_comments
;
The following automatic conversions were performed:

'_symmetry_cell_setting' value 'Triclinic' changed to 'triclinic'
according to
/usr/data/users/saulius/crontab/automatic-downloads/rss-feeds/RSC/lib/dictionaries/cif_core.dic
dictionary named 'cif_core.dic' version 2.4.2 from 2011-04-26.

Automatic conversion script
Id: cif_fix_values 2281 2013-09-26 08:29:07Z andrius 
;
_cod_original_sg_symbol_H-M P-1
_cod_database_code 7217178

loop_
_symmetry_equiv_pos_as_xyz
'x, y, z'
'-x, -y, -z'

loop_
_atom_site_label
_atom_site_type_symbol
_atom_site_fract_x
_atom_site_fract_y
_atom_site_fract_z
_atom_site_U_iso_or_equiv
_atom_site_adp_type
_atom_site_occupancy
_atom_site_symmetry_multiplicity
_atom_site_calc_flag
_atom_site_refinement_flags
Ir1 Ir 0.68473(3) 0.76187(3) 0.67947(2) 0.06509(14) Uani 1 1 d .
F1 F 0.8933(9) 1.1314(7) 0.5462(6) 0.143(3) Uani 1 1 d .
F2 F 0.6867(7) 1.2309(6) 0.6159(7) 0.133(2) Uani 1 1 d U
F3 F 0.8667(8) 1.2132(6) 0.7148(6) 0.131(2) Uani 1 1 d .
O1 O 0.7220(6) 0.9619(5) 0.6399(5) 0.0732(13) Uani 1 1 d .
O2 O 0.7978(7) 1.0011(6) 0.8121(5) 0.0953(18) Uani 1 1 d .
N1 N 0.4528(7) 0.8442(6) 0.7357(5) 0.0649(15) Uani 1 1 d .
N2 N 0.6682(7) 0.7711(6) 0.8624(5) 0.0641(15) Uani 1 1 d .
C1 C 0.3424(9) 0.8810(8) 0.6666(7) 0.072(2) Uani 1 1 d .
H1 H 0.3639 0.8740 0.5829 0.086 Uiso 1 1 calc R
C2 C 0.1991(10) 0.9284(9) 0.7144(9) 0.085(2) Uani 1 1 d .
H2 H 0.1262 0.9520 0.6631 0.102 Uiso 1 1 calc R
C3 C 0.1638(10) 0.9410(9) 0.8347(8) 0.085(2) Uani 1 1 d .
H3 H 0.0672 0.9736 0.8674 0.102 Uiso 1 1 calc R
C4 C 0.2742(9) 0.9045(8) 0.9092(7) 0.078(2) Uani 1 1 d .
H4 H 0.2523 0.9121 0.9928 0.094 Uiso 1 1 calc R
C5 C 0.4176(9) 0.8564(7) 0.8585(6) 0.0664(18) Uani 1 1 d .
C6 C 0.5420(10) 0.8166(8) 0.9271(7) 0.071(2) Uani 1 1 d .
C7 C 0.5340(11) 0.8249(10) 1.0552(7) 0.089(3) Uani 1 1 d .
H7 H 0.4447 0.8569 1.1013 0.107 Uiso 1 1 calc R
C8 C 0.6581(13) 0.7856(10) 1.1085(8) 0.099(3) Uani 1 1 d .
H8 H 0.6535 0.7904 1.1922 0.119 Uiso 1 1 calc R
C9 C 0.7903(13) 0.7391(10) 1.0424(9) 0.098(3) Uani 1 1 d .
C10 C 0.7920(9) 0.7320(7) 0.9135(8) 0.076(2) Uani 1 1 d .
C11 C 0.9379(13) 0.6938(10) 1.0793(11) 0.105(3) Uani 1 1 d U
H11 H 0.9480 0.6947 1.1612 0.126 Uiso 1 1 calc R
C12 C 1.0546(12) 0.6528(10) 1.0053(11) 0.102(3) Uani 1 1 d U
H12 H 1.1436 0.6286 1.0375 0.122 Uiso 1 1 calc R
C13 C 1.0572(11) 0.6419(9) 0.8797(11) 0.098(3) Uani 1 1 d U
C14 C 0.9199(10) 0.6846(7) 0.8300(9) 0.084(3) Uani 1 1 d .
C15 C 1.1755(13) 0.5936(11) 0.7959(13) 0.115(3) Uani 1 1 d U
H15 H 1.2665 0.5617 0.8232 0.138 Uiso 1 1 calc R
C16 C 1.1656(12) 0.5902(9) 0.6729(14) 0.114(4) Uani 1 1 d .
H16 H 1.2493 0.5604 0.6193 0.137 Uiso 1 1 calc R
C17 C 1.0271(10) 0.6325(9) 0.6299(12) 0.099(3) Uani 1 1 d .
H17 H 1.0204 0.6257 0.5481 0.119 Uiso 1 1 calc R
C18 C 0.8994(9) 0.6845(8) 0.7071(9) 0.082(2) Uani 1 1 d .
C19 C 0.6405(12) 0.5760(8) 0.6931(9) 0.095(3) Uani 1 1 d .
H19A H 0.5584 0.5786 0.6480 0.114 Uiso 1 1 calc R
H19B H 0.7252 0.5184 0.6521 0.114 Uiso 1 1 calc R
C20 C 0.6056(15) 0.5160(10) 0.8160(13) 0.139(5) Uani 1 1 d .
H20A H 0.6926 0.4944 0.8562 0.208 Uiso 1 1 calc R
H20B H 0.5707 0.4388 0.8083 0.208 Uiso 1 1 calc R
H20C H 0.5309 0.5761 0.8628 0.208 Uiso 1 1 calc R
C21 C 0.7758(11) 0.7333(10) 0.4918(8) 0.091(3) Uani 1 1 d .
H21A H 0.8400 0.7901 0.4560 0.109 Uiso 1 1 calc R
H21B H 0.8104 0.6442 0.4687 0.109 Uiso 1 1 calc R
C22 C 0.6269(10) 0.7830(9) 0.4954(7) 0.080(2) Uani 1 1 d .
H22A H 0.5681 0.7250 0.4749 0.097 Uiso 1 1 calc R
H22B H 0.5976 0.8709 0.4621 0.097 Uiso 1 1 calc R
C23 C 0.7690(7) 1.0255(7) 0.7079(6) 0.0607(16) Uani 1 1 d .
C24 C 0.8021(10) 1.1512(8) 0.6491(7) 0.077(2) Uani 1 1 d .

loop_
_atom_site_aniso_label
_atom_site_aniso_U_11
_atom_site_aniso_U_22
_atom_site_aniso_U_33
_atom_site_aniso_U_23
_atom_site_aniso_U_13
_atom_site_aniso_U_12
Ir1 0.0714(2) 0.0609(2) 0.0682(2) -0.00447(13) -0.01464(14) -0.02106(14)
F1 0.197(7) 0.148(6) 0.101(4) 0.007(4) 0.020(4) -0.098(5)
F2 0.148(5) 0.084(3) 0.179(5) 0.017(4) -0.086(4) -0.018(3)
F3 0.189(6) 0.101(4) 0.141(5) 0.016(4) -0.093(4) -0.073(4)
O1 0.088(3) 0.072(3) 0.069(3) 0.000(3) -0.022(3) -0.031(3)
O2 0.138(5) 0.092(4) 0.070(3) 0.002(3) -0.035(3) -0.043(4)
N1 0.076(4) 0.067(4) 0.056(3) -0.007(3) -0.006(3) -0.026(3)
N2 0.079(4) 0.061(3) 0.062(3) 0.008(3) -0.025(3) -0.031(3)
C1 0.075(5) 0.076(5) 0.066(4) 0.001(4) -0.024(4) -0.013(4)
C2 0.072(5) 0.091(6) 0.094(6) -0.006(5) -0.025(4) -0.012(4)
C3 0.079(5) 0.088(6) 0.091(6) -0.019(5) -0.011(4) -0.017(4)
C4 0.078(5) 0.086(6) 0.075(5) -0.010(4) -0.001(4) -0.029(4)
C5 0.085(5) 0.065(4) 0.057(4) -0.003(3) -0.013(4) -0.030(4)
C6 0.088(6) 0.071(5) 0.063(4) 0.001(4) -0.016(4) -0.030(4)
C7 0.117(7) 0.105(7) 0.059(4) 0.004(4) -0.025(5) -0.046(6)
C8 0.141(9) 0.110(8) 0.060(5) 0.015(5) -0.035(6) -0.052(7)
C9 0.139(9) 0.088(6) 0.088(6) 0.033(5) -0.065(6) -0.053(6)
C10 0.080(5) 0.060(4) 0.099(6) 0.017(4) -0.038(5) -0.030(4)
C11 0.123(7) 0.099(6) 0.108(6) 0.028(5) -0.056(5) -0.043(5)
C12 0.098(6) 0.086(6) 0.132(7) 0.020(5) -0.057(6) -0.024(5)
C13 0.091(5) 0.068(5) 0.140(7) 0.025(5) -0.034(5) -0.026(4)
C14 0.092(6) 0.050(4) 0.123(7) 0.014(4) -0.048(5) -0.028(4)
C15 0.103(6) 0.088(6) 0.160(8) 0.016(6) -0.039(6) -0.025(5)
C16 0.085(7) 0.064(6) 0.189(13) -0.008(7) -0.011(7) -0.008(5)
C17 0.075(6) 0.070(6) 0.153(10) -0.006(6) -0.020(6) -0.011(5)
C18 0.070(5) 0.066(5) 0.116(7) 0.004(5) -0.033(5) -0.016(4)
C19 0.124(7) 0.059(5) 0.110(7) -0.008(5) -0.016(6) -0.035(5)
C20 0.166(12) 0.081(7) 0.186(13) 0.032(8) -0.064(10) -0.049(8)
C21 0.108(7) 0.093(6) 0.076(5) -0.016(5) -0.002(5) -0.034(6)
C22 0.093(6) 0.096(6) 0.058(4) -0.018(4) -0.013(4) -0.025(5)
C23 0.059(4) 0.071(4) 0.053(4) -0.007(3) -0.011(3) -0.013(3)
C24 0.093(6) 0.073(5) 0.074(5) -0.001(4) -0.033(4) -0.026(4)

loop_
_atom_type_symbol
_atom_type_description
_atom_type_scat_dispersion_real
_atom_type_scat_dispersion_imag
_atom_type_scat_source
C C 0.0033 0.0016 'International Tables Vol C Tables 4.2.6.8 and 6.1.1.4'
H H 0.0000 0.0000 'International Tables Vol C Tables 4.2.6.8 and 6.1.1.4'
N N 0.0061 0.0033 'International Tables Vol C Tables 4.2.6.8 and 6.1.1.4'
O O 0.0106 0.0060 'International Tables Vol C Tables 4.2.6.8 and 6.1.1.4'
F F 0.0171 0.0103 'International Tables Vol C Tables 4.2.6.8 and 6.1.1.4'
Ir Ir -1.4442 7.9887 'International Tables Vol C Tables 4.2.6.8 and 6.1.1.4'

loop_
_geom_angle_atom_site_label_1
_geom_angle_atom_site_label_2
_geom_angle_atom_site_label_3
_geom_angle
N2 Ir1 C18 79.9(4)
N2 Ir1 C19 92.5(3)
C18 Ir1 C19 90.2(4)
N2 Ir1 C21 161.7(3)
C18 Ir1 C21 81.9(4)
C19 Ir1 C21 89.6(4)
N2 Ir1 C22 161.1(3)
C18 Ir1 C22 118.9(4)
C19 Ir1 C22 88.6(4)
C21 Ir1 C22 37.0(3)
N2 Ir1 N1 75.0(2)
C18 Ir1 N1 154.9(3)
C19 Ir1 N1 90.2(3)
C21 Ir1 N1 123.2(3)
C22 Ir1 N1 86.1(3)
N2 Ir1 O1 94.7(2)
C18 Ir1 O1 93.9(3)
C19 Ir1 O1 172.2(3)
C21 Ir1 O1 84.4(3)
C22 Ir1 O1 83.6(3)
N1 Ir1 O1 89.0(2)
C23 O1 Ir1 126.2(5)
C1 N1 C5 117.1(7)
C1 N1 Ir1 128.7(5)
C5 N1 Ir1 114.2(5)
C6 N2 C10 121.6(7)
C6 N2 Ir1 121.5(5)
C10 N2 Ir1 116.9(6)
N1 C1 C2 122.8(7)
N1 C1 H1 118.6
C2 C1 H1 118.6
C3 C2 C1 120.4(8)
C3 C2 H2 119.8
C1 C2 H2 119.8
C2 C3 C4 118.7(8)
C2 C3 H3 120.6
C4 C3 H3 120.6
C3 C4 C5 119.7(8)
C3 C4 H4 120.2
C5 C4 H4 120.2
N1 C5 C4 121.3(7)
N1 C5 C6 114.1(7)
C4 C5 C6 124.6(7)
N2 C6 C7 120.4(8)
N2 C6 C5 115.1(7)
C7 C6 C5 124.5(8)
C8 C7 C6 118.9(10)
C8 C7 H7 120.5
C6 C7 H7 120.5
C7 C8 C9 121.4(8)
C7 C8 H8 119.3
C9 C8 H8 119.3
C8 C9 C10 117.4(8)
C8 C9 C11 131.1(10)
C10 C9 C11 111.6(11)
N2 C10 C14 114.4(8)
N2 C10 C9 120.4(9)
C14 C10 C9 125.2(8)
C12 C11 C9 124.2(11)
C12 C11 H11 117.9
C9 C11 H11 117.9
C11 C12 C13 124.8(10)
C11 C12 H12 117.6
C13 C12 H12 117.6
C15 C13 C12 128.4(10)
C15 C13 C14 114.4(11)
C12 C13 C14 117.2(10)
C18 C14 C10 116.9(7)
C18 C14 C13 126.1(10)
C10 C14 C13 117.0(9)
C13 C15 C16 123.4(11)
C13 C15 H15 118.3
C16 C15 H15 118.3
C15 C16 C17 119.4(12)
C15 C16 H16 120.3
C17 C16 H16 120.3
C18 C17 C16 122.0(11)
C18 C17 H17 119.0
C16 C17 H17 119.0
C17 C18 C14 114.5(8)
C17 C18 Ir1 133.7(8)
C14 C18 Ir1 111.7(7)
C20 C19 Ir1 118.7(7)
C20 C19 H19A 107.6
Ir1 C19 H19A 107.6
C20 C19 H19B 107.6
Ir1 C19 H19B 107.6
H19A C19 H19B 107.1
C19 C20 H20A 109.5
C19 C20 H20B 109.5
H20A C20 H20B 109.5
C19 C20 H20C 109.5
H20A C20 H20C 109.5
H20B C20 H20C 109.5
C22 C21 Ir1 71.8(5)
C22 C21 H21A 116.4
Ir1 C21 H21A 116.4
C22 C21 H21B 116.4
Ir1 C21 H21B 116.4
H21A C21 H21B 113.4
C21 C22 Ir1 71.1(5)
C21 C22 H22A 116.5
Ir1 C22 H22A 116.5
C21 C22 H22B 116.5
Ir1 C22 H22B 116.5
H22A C22 H22B 113.5
O2 C23 O1 130.5(7)
O2 C23 C24 115.7(6)
O1 C23 C24 113.8(6)
F2 C24 F3 108.2(7)
F2 C24 F1 103.9(8)
F3 C24 F1 104.6(8)
F2 C24 C23 113.0(7)
F3 C24 C23 114.7(7)
F1 C24 C23 111.6(7)

loop_
_geom_bond_atom_site_label_1
_geom_bond_atom_site_label_2
_geom_bond_distance
Ir1 N2 2.028(6)
Ir1 C18 2.056(8)
Ir1 C19 2.091(8)
Ir1 C21 2.163(9)
Ir1 C22 2.172(8)
Ir1 N1 2.183(6)
Ir1 O1 2.224(5)
F1 C24 1.333(10)
F2 C24 1.296(9)
F3 C24 1.306(8)
O1 C23 1.235(8)
O2 C23 1.221(8)
N1 C1 1.346(9)
N1 C5 1.370(9)
N2 C6 1.312(10)
N2 C10 1.333(10)
C1 C2 1.376(12)
C1 H1 0.9300
C2 C3 1.344(12)
C2 H2 0.9300
C3 C4 1.385(11)
C3 H3 0.9300
C4 C5 1.387(11)
C4 H4 0.9300
C5 C6 1.450(11)
C6 C7 1.425(11)
C7 C8 1.349(13)
C7 H7 0.9300
C8 C9 1.364(14)
C8 H8 0.9300
C9 C10 1.439(13)
C9 C11 1.466(14)
C10 C14 1.435(13)
C11 C12 1.290(15)
C11 H11 0.9300
C12 C13 1.407(15)
C12 H12 0.9300
C13 C15 1.380(16)
C13 C14 1.439(12)
C14 C18 1.407(13)
C15 C16 1.387(17)
C15 H15 0.9300
C16 C17 1.414(14)
C16 H16 0.9300
C17 C18 1.407(13)
C17 H17 0.9300
C19 C20 1.489(15)
C19 H19A 0.9700
C19 H19B 0.9700
C20 H20A 0.9600
C20 H20B 0.9600
C20 H20C 0.9600
C21 C22 1.377(13)
C21 H21A 0.9700
C21 H21B 0.9700
C22 H22A 0.9700
C22 H22B 0.9700
C23 C24 1.514(11)
